data_7157049
loop_
_publ_author_name
'Zhang, Chen'
'Shang, Xinye'
'Cheng, Yuyu'
'Li, Fushuai'
'Zhao, Hanhui'
'Li, Pengfei'
'Li, Wenjun'

_publ_section_title
;
 Enantioselective construction of 3-substituted 3-amino-2-oxindoles
 containing an N,N-ketal skeleton via organocatalyzed aza-addition of
 isatin imines.
;
_journal_issue 36
_journal_name_full 'Organic &amp; biomolecular chemistry'
_journal_page_first 8374
_journal_page_last 8378
_journal_paper_doi 10.1039/c9ob01870k
_journal_volume 17
_journal_year 2019
_chemical_absolute_configuration ad
_chemical_formula_moiety 'C22 H22 Br N5 O3'
_chemical_formula_sum 'C22 H22 Br N5 O3'
_chemical_formula_weight 484.35
_space_group_crystal_system orthorhombic
_space_group_IT_number 19
_space_group_name_Hall 'P 2ac 2ab'
_space_group_name_H-M_alt 'P 21 21 21'
_symmetry_space_group_name_Hall 'P 2ac 2ab'
_symmetry_space_group_name_H-M 'P 21 21 21'
_atom_sites_solution_hydrogens geom
_atom_sites_solution_primary dual
_audit_creation_date 2018-04-12
_audit_creation_method
;
Olex2 1.2
(compiled 2018.04.03 svn.r3497 for OlexSys, GUI svn.r5486)
;
_audit_update_record
;
2019-03-18 deposited with the CCDC.    2019-08-28 downloaded from the CCDC.
;
_cell_angle_alpha 90
_cell_angle_beta 90
_cell_angle_gamma 90
_cell_formula_units_Z 4
_cell_length_a 10.2380(4)
_cell_length_b 10.6914(5)
_cell_length_c 19.2761(8)
_cell_measurement_reflns_used 9752
_cell_measurement_temperature 100
_cell_measurement_theta_max 27.55
_cell_measurement_theta_min 2.25
_cell_volume 2109.93(16)
_computing_cell_refinement 'SAINT v8.37A (Bruker, 2015)'
_computing_data_reduction 'SAINT v8.37A (Bruker, 2015)'
_computing_molecular_graphics 'Olex2 (Dolomanov et al., 2009)'
_computing_publication_material 'Olex2 (Dolomanov et al., 2009)'
_computing_structure_refinement 'XL (Sheldrick, 2008)'
_computing_structure_solution 'ShelXT (Sheldrick, 2015)'
_diffrn_ambient_temperature 100
_diffrn_detector 'Bruker PHOTO 100 area detector'
_diffrn_detector_area_resol_mean 7.9
_diffrn_detector_type 'CCD area detector'
_diffrn_measured_fraction_theta_full 0.999
_diffrn_measured_fraction_theta_max 0.999
_diffrn_measurement_device 'three-circle diffractometer'
_diffrn_measurement_device_type 'Bruker PHOTO 100 area detector'
_diffrn_measurement_method '\f and \w scans'
_diffrn_radiation_monochromator 'mirror optics'
_diffrn_radiation_probe x-ray
_diffrn_radiation_type MoK\a
_diffrn_radiation_wavelength 0.71073
_diffrn_reflns_av_R_equivalents 0.0419
_diffrn_reflns_av_unetI/netI 0.0216
_diffrn_reflns_Laue_measured_fraction_full 0.999
_diffrn_reflns_Laue_measured_fraction_max 0.999
_diffrn_reflns_limit_h_max 13
_diffrn_reflns_limit_h_min -13
_diffrn_reflns_limit_k_max 13
_diffrn_reflns_limit_k_min -13
_diffrn_reflns_limit_l_max 24
_diffrn_reflns_limit_l_min -25
_diffrn_reflns_number 45681
_diffrn_reflns_point_group_measured_fraction_full 0.999
_diffrn_reflns_point_group_measured_fraction_max 0.999
_diffrn_reflns_theta_full 25.242
_diffrn_reflns_theta_max 27.548
_diffrn_reflns_theta_min 2.252
_diffrn_source 'microfocus sealed X-ray tube'
_diffrn_source_type 'Incoatec I\ms'
_diffrn_standards_number 0
_exptl_absorpt_coefficient_mu 1.983
_exptl_absorpt_correction_T_max 0.2616
_exptl_absorpt_correction_T_min 0.1961
_exptl_absorpt_correction_type multi-scan
_exptl_absorpt_process_details
'SADABS-2014/5 (Bruker,2014/5) was used for absorption correction. wR2(int) was 0.0746 before and 0.0532 after correction. The Ratio of minimum to maximum transmission is 0.7496. The \l/2 correction factor is Not present.'
_exptl_crystal_colour colourless
_exptl_crystal_colour_primary colourless
_exptl_crystal_density_diffrn 1.525
_exptl_crystal_description block
_exptl_crystal_F_000 992
_exptl_crystal_size_max 0.39
_exptl_crystal_size_mid 0.38
_exptl_crystal_size_min 0.35
_refine_diff_density_max 0.259
_refine_diff_density_min -0.294
_refine_diff_density_rms 0.044
_refine_ls_abs_structure_details
;
 Flack x determined using 1974 quotients [(I+)-(I-)]/[(I+)+(I-)]
 (Parsons, Flack and Wagner, Acta Cryst. B69 (2013) 249-259).
;
_refine_ls_abs_structure_Flack -0.011(2)
_refine_ls_extinction_coef 0.0061(5)
_refine_ls_extinction_expression Fc^*^=kFc[1+0.001xFc^2^\l^3^/sin(2\q)]^-1/4^
_refine_ls_extinction_method 'SHELXL-2014/7 (Sheldrick 2014'
_refine_ls_goodness_of_fit_ref 1.044
_refine_ls_hydrogen_treatment constr
_refine_ls_matrix_type full
_refine_ls_number_parameters 284
_refine_ls_number_reflns 4871
_refine_ls_number_restraints 0
_refine_ls_restrained_S_all 1.044
_refine_ls_R_factor_all 0.0213
_refine_ls_R_factor_gt 0.0196
_refine_ls_shift/su_max 0.001
_refine_ls_shift/su_mean 0.000
_refine_ls_structure_factor_coef Fsqd
_refine_ls_weighting_details 'w=1/[\s^2^(Fo^2^)+(0.0155P)^2^+0.8990P] where P=(Fo^2^+2Fc^2^)/3'
_refine_ls_weighting_scheme calc
_refine_ls_wR_factor_gt 0.0435
_refine_ls_wR_factor_ref 0.0441
_reflns_Friedel_coverage 0.763
_reflns_Friedel_fraction_full 1.000
_reflns_Friedel_fraction_max 0.999
_reflns_number_gt 4723
_reflns_number_total 4871
_reflns_threshold_expression 'I > 2\s(I)'
_cod_data_source_file c9ob01870k2.cif
_cod_data_source_block mo_cxy0344_0m
_cod_depositor_comments 'Adding full bibliography for 7157049--7157053.cif.'
_cod_database_code 7157049
_shelx_shelxl_version_number 2014/7
_shelx_space_group_comment
;
The symmetry employed for this shelxl refinement is uniquely defined
by the following loop, which should always be used as a source of
symmetry information in preference to the above space-group names.
They are only intended as comments.
;
_shelx_estimated_absorpt_t_max 0.544
_shelx_estimated_absorpt_t_min 0.512
_olex2_refinement_description
;
1. Fixed Uiso
 At 1.2 times of:
  All C(H) groups, All C(H,H) groups, All N(H) groups
 At 1.5 times of:
  All C(H,H,H) groups
2.a Secondary CH2 refined with riding coordinates:
 C5(H5A,H5B)
2.b Aromatic/amide H refined with riding coordinates:
 N2(H2), C1(H1), C2(H2A), C3(H3), C14(H14), C15(H15), C16(H16), C17(H17),
 C19(H19), C20(H20), C22(H22)
2.c Idealised Me refined as rotating group:
 C10(H10A,H10B,H10C), C11(H11A,H11B,H11C), C23(H23A,H23B,H23C)
;
_olex2_submission_special_instructions 'No special instructions were received'

loop_
_space_group_symop_operation_xyz
'x, y, z'
'x+1/2, -y+1/2, -z'
'-x, y+1/2, -z+1/2'
'-x+1/2, -y, z+1/2'

loop_
_atom_site_label
_atom_site_type_symbol
_atom_site_fract_x
_atom_site_fract_y
_atom_site_fract_z
_atom_site_U_iso_or_equiv
_atom_site_adp_type
_atom_site_occupancy
_atom_site_site_symmetry_order
_atom_site_calc_flag
_atom_site_refinement_flags_posn
Br1 Br 0.64178(2) -0.05177(2) 0.36488(2) 0.01800(7) Uani 1 1 d .
O1 O 0.24459(14) 0.09495(14) 0.65640(7) 0.0132(3) Uani 1 1 d .
O2 O 0.66953(14) 0.22405(14) 0.73335(7) 0.0148(3) Uani 1 1 d .
O3 O 0.36383(16) -0.02742(13) 0.58284(7) 0.0144(3) Uani 1 1 d .
N1 N 0.74138(17) 0.25500(16) 0.62124(8) 0.0120(4) Uani 1 1 d .
N2 N 0.45670(16) 0.12368(16) 0.65101(9) 0.0108(4) Uani 1 1 d .
H2 H 0.4400 0.1908 0.6758 0.013 Uiso 1 1 calc R
N3 N 0.62251(16) -0.02871(15) 0.67280(9) 0.0103(3) Uani 1 1 d .
N4 N 0.74787(17) -0.07117(17) 0.67200(9) 0.0148(4) Uani 1 1 d .
C1 C 0.5683(3) 0.6900(2) 0.57517(13) 0.0226(5) Uani 1 1 d .
H1 H 0.5156 0.7600 0.5634 0.027 Uiso 1 1 calc R
C2 C 0.5139(2) 0.5886(2) 0.60858(14) 0.0231(5) Uani 1 1 d .
H2A H 0.4238 0.5892 0.6203 0.028 Uiso 1 1 calc R
C3 C 0.5903(2) 0.4857(2) 0.62523(12) 0.0187(5) Uani 1 1 d .
H3 H 0.5516 0.4154 0.6473 0.022 Uiso 1 1 calc R
C4 C 0.7236(2) 0.4846(2) 0.60978(11) 0.0138(4) Uani 1 1 d .
C5 C 0.8083(2) 0.37428(18) 0.63072(12) 0.0140(4) Uani 1 1 d .
H5A H 0.8892 0.3747 0.6026 0.017 Uiso 1 1 calc R
H5B H 0.8335 0.3833 0.6800 0.017 Uiso 1 1 calc R
C6 C 0.67278(19) 0.19677(19) 0.67231(11) 0.0114(4) Uani 1 1 d .
C7 C 0.59076(19) 0.08962(17) 0.63824(11) 0.0104(4) Uani 1 1 d .
C8 C 0.35409(19) 0.05440(18) 0.62556(9) 0.0110(3) Uani 1 1 d .
C9 C 0.11568(18) 0.0350(2) 0.64371(11) 0.0135(4) Uani 1 1 d .
C10 C 0.1232(2) -0.1053(2) 0.65523(12) 0.0197(5) Uani 1 1 d .
H10A H 0.1699 -0.1443 0.6165 0.030 Uiso 1 1 calc GR
H10B H 0.0347 -0.1399 0.6581 0.030 Uiso 1 1 calc GR
H10C H 0.1699 -0.1224 0.6986 0.030 Uiso 1 1 calc GR
C11 C 0.0680(2) 0.0652(2) 0.57101(11) 0.0184(5) Uani 1 1 d .
H11A H 0.0617 0.1562 0.5655 0.028 Uiso 1 1 calc GR
H11B H -0.0182 0.0275 0.5638 0.028 Uiso 1 1 calc GR
H11C H 0.1297 0.0316 0.5369 0.028 Uiso 1 1 calc GR
C12 C 0.6376(2) 0.09510(18) 0.56325(10) 0.0101(4) Uani 1 1 d .
C13 C 0.7245(2) 0.19472(19) 0.55685(11) 0.0112(4) Uani 1 1 d .
C14 C 0.7000(2) 0.6895(2) 0.55879(13) 0.0219(5) Uani 1 1 d .
H14 H 0.7376 0.7590 0.5355 0.026 Uiso 1 1 calc R
C15 C 0.7772(2) 0.5873(2) 0.57629(12) 0.0182(5) Uani 1 1 d .
H15 H 0.8676 0.5878 0.5652 0.022 Uiso 1 1 calc R
C16 C 0.7872(2) 0.2227(2) 0.49552(11) 0.0141(4) Uani 1 1 d .
H16 H 0.8461 0.2911 0.4924 0.017 Uiso 1 1 calc R
C17 C 0.7613(2) 0.1473(2) 0.43813(11) 0.0147(4) Uani 1 1 d .
H17 H 0.8025 0.1638 0.3949 0.018 Uiso 1 1 calc R
C18 C 0.67515(18) 0.0480(2) 0.44447(10) 0.0124(4) Uani 1 1 d .
C19 C 0.61233(19) 0.01921(18) 0.50663(11) 0.0120(4) Uani 1 1 d .
H19 H 0.5544 -0.0499 0.5100 0.014 Uiso 1 1 calc R
C20 C 0.7417(2) -0.1675(2) 0.71469(12) 0.0166(4) Uani 1 1 d .
H20 H 0.8156 -0.2180 0.7249 0.020 Uiso 1 1 calc R
N5 N 0.62279(18) -0.18943(17) 0.74285(10) 0.0176(4) Uani 1 1 d .
C22 C 0.5505(2) -0.0998(2) 0.71547(11) 0.0165(4) Uani 1 1 d .
H22 H 0.4603 -0.0875 0.7247 0.020 Uiso 1 1 calc R
C23 C 0.0320(2) 0.0982(2) 0.69811(13) 0.0208(5) Uani 1 1 d .
H23A H 0.0660 0.0785 0.7444 0.031 Uiso 1 1 calc GR
H23B H -0.0581 0.0680 0.6942 0.031 Uiso 1 1 calc GR
H23C H 0.0338 0.1889 0.6910 0.031 Uiso 1 1 calc GR

loop_
_atom_site_aniso_label
_atom_site_aniso_U_11
_atom_site_aniso_U_22
_atom_site_aniso_U_33
_atom_site_aniso_U_23
_atom_site_aniso_U_13
_atom_site_aniso_U_12
Br1 0.01915(10) 0.02254(11) 0.01232(10) -0.00578(9) 0.00132(9) -0.00141(9)
O1 0.0081(7) 0.0163(7) 0.0151(7) -0.0035(6) 0.0006(5) -0.0012(6)
O2 0.0154(8) 0.0178(7) 0.0112(7) -0.0028(6) -0.0010(6) -0.0017(6)
O3 0.0129(7) 0.0156(7) 0.0148(7) -0.0039(5) 0.0005(6) -0.0008(6)
N1 0.0129(8) 0.0115(8) 0.0116(9) -0.0001(6) -0.0003(7) -0.0020(7)
N2 0.0088(8) 0.0110(8) 0.0127(9) -0.0022(6) -0.0001(6) 0.0013(6)
N3 0.0097(8) 0.0097(8) 0.0114(8) 0.0019(6) 0.0000(6) 0.0000(6)
N4 0.0103(8) 0.0165(10) 0.0175(9) 0.0024(7) -0.0005(7) 0.0020(7)
C1 0.0262(13) 0.0146(11) 0.0271(13) -0.0003(9) -0.0014(10) 0.0037(10)
C2 0.0166(11) 0.0205(12) 0.0323(13) 0.0010(10) 0.0037(10) 0.0012(9)
C3 0.0184(11) 0.0153(10) 0.0224(13) 0.0033(9) 0.0049(9) -0.0021(8)
C4 0.0169(11) 0.0132(10) 0.0113(9) -0.0033(7) 0.0003(8) -0.0021(8)
C5 0.0137(9) 0.0121(9) 0.0162(10) -0.0020(9) -0.0009(8) -0.0040(7)
C6 0.0073(10) 0.0119(10) 0.0149(10) 0.0017(8) -0.0017(7) 0.0021(7)
C7 0.0102(9) 0.0098(8) 0.0112(9) 0.0013(8) 0.0007(8) 0.0003(7)
C8 0.0105(8) 0.0123(8) 0.0102(8) 0.0037(8) -0.0016(8) 0.0009(9)
C9 0.0090(10) 0.0151(10) 0.0163(10) -0.0005(9) -0.0018(7) -0.0027(8)
C10 0.0170(12) 0.0181(10) 0.0242(12) 0.0044(9) 0.0009(9) -0.0040(9)
C11 0.0146(10) 0.0214(12) 0.0192(10) 0.0022(9) -0.0044(8) -0.0023(9)
C12 0.0090(9) 0.0116(8) 0.0099(9) 0.0025(7) 0.0003(8) 0.0016(8)
C13 0.0111(10) 0.0090(10) 0.0134(10) 0.0011(8) -0.0018(8) 0.0019(8)
C14 0.0282(13) 0.0135(11) 0.0239(12) 0.0035(9) 0.0037(10) -0.0032(9)
C15 0.0180(11) 0.0164(11) 0.0200(11) -0.0013(8) 0.0040(9) -0.0027(8)
C16 0.0132(10) 0.0116(10) 0.0176(11) 0.0030(8) 0.0007(8) -0.0010(8)
C17 0.0159(10) 0.0162(10) 0.0121(10) 0.0036(8) 0.0033(8) 0.0024(9)
C18 0.0136(9) 0.0124(9) 0.0111(9) -0.0029(8) -0.0023(7) 0.0031(8)
C19 0.0108(10) 0.0105(9) 0.0147(10) 0.0011(7) -0.0007(7) 0.0004(7)
C20 0.0147(11) 0.0165(11) 0.0188(11) 0.0036(8) -0.0023(9) 0.0014(9)
N5 0.0159(10) 0.0184(9) 0.0186(9) 0.0080(7) -0.0005(8) -0.0006(7)
C22 0.0126(10) 0.0201(10) 0.0168(11) 0.0071(9) 0.0013(8) -0.0011(9)
C23 0.0118(11) 0.0275(12) 0.0233(12) -0.0066(10) 0.0036(9) -0.0031(9)

loop_
_atom_type_symbol
_atom_type_description
_atom_type_scat_dispersion_real
_atom_type_scat_dispersion_imag
_atom_type_scat_source
C C 0.0033 0.0016 'International Tables Vol C Tables 4.2.6.8 and 6.1.1.4'
H H 0.0000 0.0000 'International Tables Vol C Tables 4.2.6.8 and 6.1.1.4'
Br Br -0.2901 2.4595 'International Tables Vol C Tables 4.2.6.8 and 6.1.1.4'
N N 0.0061 0.0033 'International Tables Vol C Tables 4.2.6.8 and 6.1.1.4'
O O 0.0106 0.0060 'International Tables Vol C Tables 4.2.6.8 and 6.1.1.4'

loop_
_geom_angle_atom_site_label_1
_geom_angle_atom_site_label_2
_geom_angle_atom_site_label_3
_geom_angle
C8 O1 C9 121.97(15)
C6 N1 C5 123.49(18)
C6 N1 C13 111.39(17)
C13 N1 C5 124.59(17)
C7 N2 H2 119.0
C8 N2 H2 119.0
C8 N2 C7 122.02(17)
N4 N3 C7 119.44(16)
C22 N3 N4 109.65(17)
C22 N3 C7 130.23(18)
C20 N4 N3 102.03(17)
C2 C1 H1 120.1
C2 C1 C14 119.8(2)
C14 C1 H1 120.1
C1 C2 H2A 119.9
C1 C2 C3 120.3(2)
C3 C2 H2A 119.9
C2 C3 H3 119.7
C2 C3 C4 120.5(2)
C4 C3 H3 119.7
C3 C4 C5 120.5(2)
C15 C4 C3 118.6(2)
C15 C4 C5 120.8(2)
N1 C5 C4 112.18(16)
N1 C5 H5A 109.2
N1 C5 H5B 109.2
C4 C5 H5A 109.2
C4 C5 H5B 109.2
H5A C5 H5B 107.9
O2 C6 N1 127.32(19)
O2 C6 C7 124.65(19)
N1 C6 C7 107.97(17)
N2 C7 N3 110.58(16)
N2 C7 C6 104.74(15)
N2 C7 C12 116.87(17)
N3 C7 C6 108.79(16)
N3 C7 C12 113.22(16)
C12 C7 C6 101.59(15)
O1 C8 N2 107.83(16)
O3 C8 O1 127.34(18)
O3 C8 N2 124.82(18)
O1 C9 C10 110.89(17)
O1 C9 C11 110.18(17)
O1 C9 C23 101.32(16)
C10 C9 C11 111.21(19)
C23 C9 C10 111.62(19)
C23 C9 C11 111.23(18)
C9 C10 H10A 109.5
C9 C10 H10B 109.5
C9 C10 H10C 109.5
H10A C10 H10B 109.5
H10A C10 H10C 109.5
H10B C10 H10C 109.5
C9 C11 H11A 109.5
C9 C11 H11B 109.5
C9 C11 H11C 109.5
H11A C11 H11B 109.5
H11A C11 H11C 109.5
H11B C11 H11C 109.5
C13 C12 C7 108.32(17)
C19 C12 C7 131.78(18)
C19 C12 C13 119.85(18)
C12 C13 N1 110.49(17)
C16 C13 N1 126.82(19)
C16 C13 C12 122.62(19)
C1 C14 H14 119.9
C1 C14 C15 120.1(2)
C15 C14 H14 119.9
C4 C15 C14 120.7(2)
C4 C15 H15 119.7
C14 C15 H15 119.7
C13 C16 H16 121.1
C13 C16 C17 117.8(2)
C17 C16 H16 121.1
C16 C17 H17 120.2
C18 C17 C16 119.59(19)
C18 C17 H17 120.2
C17 C18 Br1 118.26(15)
C17 C18 C19 122.60(19)
C19 C18 Br1 119.15(16)
C12 C19 C18 117.50(18)
C12 C19 H19 121.2
C18 C19 H19 121.2
N4 C20 H20 122.3
N4 C20 N5 115.3(2)
N5 C20 H20 122.3
C22 N5 C20 102.61(18)
N3 C22 H22 124.8
N5 C22 N3 110.37(19)
N5 C22 H22 124.8
C9 C23 H23A 109.5
C9 C23 H23B 109.5
C9 C23 H23C 109.5
H23A C23 H23B 109.5
H23A C23 H23C 109.5
H23B C23 H23C 109.5

loop_
_geom_bond_atom_site_label_1
_geom_bond_atom_site_label_2
_geom_bond_distance
Br1 C18 1.900(2)
O1 C8 1.341(2)
O1 C9 1.487(2)
O2 C6 1.213(3)
O3 C8 1.206(2)
N1 C5 1.459(2)
N1 C6 1.360(3)
N1 C13 1.409(3)
N2 H2 0.8800
N2 C7 1.441(2)
N2 C8 1.376(3)
N3 N4 1.361(2)
N3 C7 1.466(2)
N3 C22 1.341(3)
N4 C20 1.320(3)
C1 H1 0.9500
C1 C2 1.378(3)
C1 C14 1.385(3)
C2 H2A 0.9500
C2 C3 1.388(3)
C3 H3 0.9500
C3 C4 1.397(3)
C4 C5 1.519(3)
C4 C15 1.387(3)
C5 H5A 0.9900
C5 H5B 0.9900
C6 C7 1.565(3)
C7 C12 1.524(3)
C9 C10 1.518(3)
C9 C11 1.519(3)
C9 C23 1.513(3)
C10 H10A 0.9800
C10 H10B 0.9800
C10 H10C 0.9800
C11 H11A 0.9800
C11 H11B 0.9800
C11 H11C 0.9800
C12 C13 1.393(3)
C12 C19 1.384(3)
C13 C16 1.378(3)
C14 H14 0.9500
C14 C15 1.390(3)
C15 H15 0.9500
C16 H16 0.9500
C16 C17 1.394(3)
C17 H17 0.9500
C17 C18 1.385(3)
C18 C19 1.394(3)
C19 H19 0.9500
C20 H20 0.9500
C20 N5 1.354(3)
N5 C22 1.321(3)
C22 H22 0.9500
C23 H23A 0.9800
C23 H23B 0.9800
C23 H23C 0.9800

loop_
_geom_torsion_atom_site_label_1
_geom_torsion_atom_site_label_2
_geom_torsion_atom_site_label_3
_geom_torsion_atom_site_label_4
_geom_torsion
Br1 C18 C19 C12 -179.09(15)
O2 C6 C7 N2 60.0(2)
O2 C6 C7 N3 -58.2(2)
O2 C6 C7 C12 -177.88(19)
N1 C6 C7 N2 -117.25(18)
N1 C6 C7 N3 124.49(17)
N1 C6 C7 C12 4.8(2)
N1 C13 C16 C17 176.80(19)
N2 C7 C12 C13 109.9(2)
N2 C7 C12 C19 -72.8(3)
N3 N4 C20 N5 -0.3(2)
N3 C7 C12 C13 -119.87(18)
N3 C7 C12 C19 57.4(3)
N4 N3 C7 N2 -174.25(16)
N4 N3 C7 C6 -59.8(2)
N4 N3 C7 C12 52.4(2)
N4 N3 C22 N5 -0.7(2)
N4 C20 N5 C22 -0.1(3)
C1 C2 C3 C4 1.4(4)
C1 C14 C15 C4 0.5(4)
C2 C1 C14 C15 -0.3(4)
C2 C3 C4 C5 177.4(2)
C2 C3 C4 C15 -1.3(3)
C3 C4 C5 N1 39.4(3)
C3 C4 C15 C14 0.3(3)
C5 N1 C6 O2 -9.8(3)
C5 N1 C6 C7 167.38(17)
C5 N1 C13 C12 -169.46(18)
C5 N1 C13 C16 13.5(3)
C5 C4 C15 C14 -178.3(2)
C6 N1 C5 C4 -93.3(2)
C6 N1 C13 C12 2.4(2)
C6 N1 C13 C16 -174.6(2)
C6 C7 C12 C13 -3.4(2)
C6 C7 C12 C19 173.9(2)
C7 N2 C8 O1 168.61(17)
C7 N2 C8 O3 -11.7(3)
C7 N3 N4 C20 172.10(17)
C7 N3 C22 N5 -170.98(19)
C7 C12 C13 N1 1.0(2)
C7 C12 C13 C16 178.16(19)
C7 C12 C19 C18 -177.9(2)
C8 O1 C9 C10 52.2(2)
C8 O1 C9 C11 -71.4(2)
C8 O1 C9 C23 170.77(18)
C8 N2 C7 N3 -66.3(2)
C8 N2 C7 C6 176.72(17)
C8 N2 C7 C12 65.2(2)
C9 O1 C8 O3 3.9(3)
C9 O1 C8 N2 -176.43(16)
C12 C13 C16 C17 0.1(3)
C13 N1 C5 C4 77.6(2)
C13 N1 C6 O2 178.2(2)
C13 N1 C6 C7 -4.6(2)
C13 C12 C19 C18 -0.9(3)
C13 C16 C17 C18 -0.2(3)
C14 C1 C2 C3 -0.6(4)
C15 C4 C5 N1 -141.9(2)
C16 C17 C18 Br1 179.61(16)
C16 C17 C18 C19 -0.2(3)
C17 C18 C19 C12 0.8(3)
C19 C12 C13 N1 -176.73(18)
C19 C12 C13 C16 0.5(3)
C20 N5 C22 N3 0.4(2)
C22 N3 N4 C20 0.6(2)
C22 N3 C7 N2 -4.7(3)
C22 N3 C7 C6 109.8(2)
C22 N3 C7 C12 -138.1(2)
